data_4086821
loop_
_publ_author_name
'Agnew, Douglas W.'
'Moore, Curtis E.'
'Rheingold, Arnold L.'
'Figueroa, Joshua S.'

_publ_section_title
;
 Controlled cis Labilization of CO from Manganese(I) Mixed
 Carbonyl/Isocyanide Complexes: An Entry Point to Coordinatively
 Unsaturated Metallo-Lewis Acids
;
_journal_issue 2
_journal_name_full Organometallics
_journal_page_first 363
_journal_paper_doi 10.1021/acs.organomet.6b00792
_journal_volume 36
_journal_year 2017
_chemical_formula_moiety 'C49 H37 B F15 N'
_chemical_formula_sum 'C49 H37 B F15 N'
_chemical_formula_weight 935.60
_chemical_name_systematic
;
 ?
;
_space_group_crystal_system monoclinic
_space_group_IT_number 14
_space_group_name_Hall '-P 2yn'
_space_group_name_H-M_alt 'P 1 21/n 1'
_symmetry_space_group_name_Hall '-P 2yn'
_symmetry_space_group_name_H-M 'P 1 21/n 1'
_atom_sites_solution_hydrogens geom
_atom_sites_solution_primary direct
_audit_creation_date 2016-08-30
_audit_creation_method
;
Olex2 1.2
(compiled 2016.08.25 svn.r3337 for OlexSys, GUI svn.r5221)
;
_cell_angle_alpha 90
_cell_angle_beta 106.705(7)
_cell_angle_gamma 90
_cell_formula_units_Z 4
_cell_length_a 12.8109(16)
_cell_length_b 22.635(3)
_cell_length_c 15.620(2)
_cell_measurement_reflns_used 9888
_cell_measurement_temperature 100(2)
_cell_measurement_theta_max 66.36
_cell_measurement_theta_min 3.54
_cell_volume 4338.3(10)
_computing_molecular_graphics 'Olex2 (Dolomanov et al., 2009)'
_computing_publication_material 'Olex2 (Dolomanov et al., 2009)'
_computing_structure_refinement 'ShelXL (Sheldrick, 2015)'
_computing_structure_solution 'SIR2004 (Burla et al., 2007)'
_diffrn_ambient_temperature 100.0
_diffrn_measured_fraction_theta_full 0.898
_diffrn_measured_fraction_theta_max 0.989
_diffrn_measurement_device 'Kappa Four-Circle Diffractometer'
_diffrn_measurement_device_type 'Bruker X8 APEX II'
_diffrn_radiation_type CuK\a
_diffrn_radiation_wavelength 1.54178
_diffrn_reflns_av_R_equivalents 0.0469
_diffrn_reflns_av_unetI/netI 0.0338
_diffrn_reflns_Laue_measured_fraction_full 0.898
_diffrn_reflns_Laue_measured_fraction_max 0.989
_diffrn_reflns_limit_h_max 14
_diffrn_reflns_limit_h_min -13
_diffrn_reflns_limit_k_max 26
_diffrn_reflns_limit_k_min -26
_diffrn_reflns_limit_l_max 14
_diffrn_reflns_limit_l_min -17
_diffrn_reflns_number 37964
_diffrn_reflns_point_group_measured_fraction_full 0.898
_diffrn_reflns_point_group_measured_fraction_max 0.989
_diffrn_reflns_theta_full 67.679
_diffrn_reflns_theta_max 63.687
_diffrn_reflns_theta_min 3.541
_exptl_absorpt_coefficient_mu 1.117
_exptl_absorpt_correction_T_max 0.5201
_exptl_absorpt_correction_T_min 0.4303
_exptl_absorpt_correction_type multi-scan
_exptl_absorpt_process_details
;
SADABS-2014/5 (Bruker,2014/5) was used for absorption correction.
wR2(int) was 0.0957 before and 0.0582 after correction.
The Ratio of minimum to maximum transmission is 0.8273.
The \l/2 correction factor is 0.00150.
;
_exptl_crystal_colour 'clear colourless'
_exptl_crystal_density_diffrn 1.432
_exptl_crystal_description block
_exptl_crystal_F_000 1912
_exptl_crystal_recrystallization_method 'Grown from saturated diethyl ether solution at 238K'
_exptl_crystal_size_max 0.08
_exptl_crystal_size_mid 0.06
_exptl_crystal_size_min 0.04
_refine_diff_density_max 0.248
_refine_diff_density_min -0.203
_refine_diff_density_rms 0.044
_refine_ls_extinction_method none
_refine_ls_goodness_of_fit_ref 1.047
_refine_ls_hydrogen_treatment constr
_refine_ls_matrix_type full
_refine_ls_number_parameters 603
_refine_ls_number_reflns 7051
_refine_ls_number_restraints 0
_refine_ls_restrained_S_all 1.047
_refine_ls_R_factor_all 0.0558
_refine_ls_R_factor_gt 0.0422
_refine_ls_shift/su_max 0.000
_refine_ls_shift/su_mean 0.000
_refine_ls_structure_factor_coef Fsqd
_refine_ls_weighting_details
;
 w=1/[\s^2^(Fo^2^)+(0.0395P)^2^+3.3476P]
 where P=(Fo^2^+2Fc^2^)/3
;
_refine_ls_weighting_scheme calc
_refine_ls_wR_factor_gt 0.0999
_refine_ls_wR_factor_ref 0.1084
_reflns_Friedel_coverage 0.000
_reflns_number_gt 5715
_reflns_number_total 7051
_reflns_threshold_expression 'I > 2\s(I)'
_cod_data_source_file om6b00792_si_002.cif
_cod_data_source_block jfigcu160
_cod_depositor_comments 'Adding full bibliography for 4086816--4086827.cif.'
_cod_original_cell_volume 4338.2(10)
_cod_database_code 4086821
_shelx_space_group_comment
;
The symmetry employed for this shelxl refinement is uniquely defined
by the following loop, which should always be used as a source of
symmetry information in preference to the above space-group names.
They are only intended as comments.
;
_olex2_refinement_description
;
1. Fixed Uiso
 At 1.2 times of:
  All C(H) groups
 At 1.5 times of:
  All C(H,H,H) groups
2.a Ternary CH refined with riding coordinates:
 C26(H26), C17(H17), C29(H29), C14(H14)
2.b Aromatic/amide H refined with riding coordinates:
 C5(H5), C4(H4), C6(H6), C24(H24), C22(H22), C23(H23), C12(H12), C10(H10),
 C11(H11)
2.c Idealised Me refined as rotating group:
 C27(H27A,H27B,H27C), C18(H18A,H18B,H18C), C31(H31A,H31B,H31C), C15(H15A,H15B,
 H15C), C28(H28A,H28B,H28C), C19(H19A,H19B,H19C), C30(H30A,H30B,H30C), C16(H16A,
 H16B,H16C)
;
_olex2_submission_special_instructions 'No special instructions were received'

loop_
_space_group_symop_operation_xyz
'x, y, z'
'-x+1/2, y+1/2, -z+1/2'
'-x, -y, -z'
'x-1/2, -y-1/2, z-1/2'

loop_
_atom_site_label
_atom_site_type_symbol
_atom_site_fract_x
_atom_site_fract_y
_atom_site_fract_z
_atom_site_U_iso_or_equiv
_atom_site_adp_type
_atom_site_occupancy
_atom_site_site_symmetry_order
_atom_site_calc_flag
_atom_site_refinement_flags_posn
F11 F 0.42234(10) 0.56869(5) 0.56347(8) 0.0284(3) Uani 1 1 d .
F12 F 0.38750(10) 0.52047(5) 0.40026(8) 0.0323(3) Uani 1 1 d .
F5 F 0.44665(10) 0.48626(6) 0.91152(8) 0.0399(3) Uani 1 1 d .
F14 F 0.26418(11) 0.34496(5) 0.50192(9) 0.0396(3) Uani 1 1 d .
F13 F 0.31220(11) 0.40728(6) 0.36933(8) 0.0377(3) Uani 1 1 d .
F15 F 0.28067(11) 0.39493(5) 0.65800(8) 0.0359(3) Uani 1 1 d .
F10 F 0.49353(11) 0.40791(5) 0.76336(9) 0.0396(3) Uani 1 1 d .
F6 F 0.54349(10) 0.61594(6) 0.76662(9) 0.0407(3) Uani 1 1 d .
F1 F 0.14301(10) 0.49752(7) 0.65431(9) 0.0473(4) Uani 1 1 d .
F3 F 0.09793(13) 0.44689(7) 0.93123(10) 0.0499(4) Uani 1 1 d .
F4 F 0.31580(13) 0.45575(7) 1.00722(9) 0.0511(4) Uani 1 1 d .
F9 F 0.70969(13) 0.39291(8) 0.81942(10) 0.0579(4) Uani 1 1 d .
F7 F 0.75776(12) 0.60019(8) 0.82872(10) 0.0588(5) Uani 1 1 d .
F2 F 0.01253(12) 0.46487(8) 0.75212(10) 0.0590(4) Uani 1 1 d .
F8 F 0.84494(11) 0.48917(9) 0.85406(11) 0.0683(5) Uani 1 1 d .
N1 N 0.30365(13) 0.63290(7) 0.68945(11) 0.0225(4) Uani 1 1 d .
C39 C 0.37718(15) 0.51392(8) 0.54880(14) 0.0230(4) Uani 1 1 d .
C2 C 0.26780(15) 0.69231(8) 0.68495(14) 0.0230(4) Uani 1 1 d .
C3 C 0.22285(15) 0.71171(9) 0.75135(13) 0.0233(4) Uani 1 1 d .
C38 C 0.35028(16) 0.48531(8) 0.61765(13) 0.0233(4) Uani 1 1 d .
C40 C 0.36261(16) 0.48984(9) 0.46538(13) 0.0250(4) Uani 1 1 d .
C32 C 0.50834(17) 0.51271(10) 0.76095(13) 0.0272(5) Uani 1 1 d .
C20 C 0.19851(17) 0.67044(9) 0.81786(14) 0.0262(5) Uani 1 1 d .
C1 C 0.33727(16) 0.58550(9) 0.69920(13) 0.0227(4) Uani 1 1 d .
C7 C 0.27918(17) 0.72802(9) 0.61513(14) 0.0273(5) Uani 1 1 d .
C43 C 0.31064(17) 0.42803(9) 0.59705(14) 0.0277(5) Uani 1 1 d .
C42 C 0.29983(17) 0.40144(9) 0.51620(15) 0.0293(5) Uani 1 1 d .
C49 C 0.33982(17) 0.48132(9) 0.86802(14) 0.0270(5) Uani 1 1 d .
C5 C 0.20421(18) 0.80827(9) 0.68141(15) 0.0313(5) Uani 1 1 d .
H5 H 0.1838 0.8486 0.6810 0.038 Uiso 1 1 calc R
C4 C 0.19281(16) 0.77122(9) 0.74885(15) 0.0279(5) Uani 1 1 d .
H4 H 0.1641 0.7865 0.7941 0.033 Uiso 1 1 calc R
C6 C 0.24512(18) 0.78665(9) 0.61491(15) 0.0305(5) Uani 1 1 d .
H6 H 0.2502 0.8122 0.5680 0.037 Uiso 1 1 calc R
C44 C 0.30140(17) 0.49303(8) 0.77732(14) 0.0250(4) Uani 1 1 d .
C41 C 0.32447(17) 0.43249(10) 0.44914(14) 0.0283(5) Uani 1 1 d .
C25 C 0.27747(18) 0.65676(9) 0.89856(14) 0.0292(5) Uani 1 1 d .
C48 C 0.27377(19) 0.46483(9) 0.91897(14) 0.0318(5) Uani 1 1 d .
C33 C 0.55695(18) 0.45712(10) 0.77733(14) 0.0333(5) Uani 1 1 d .
C45 C 0.18924(18) 0.48665(10) 0.74216(15) 0.0330(5) Uani 1 1 d .
C37 C 0.58023(18) 0.55940(10) 0.77931(15) 0.0329(5) Uani 1 1 d .
C26 C 0.39147(18) 0.68312(10) 0.92319(15) 0.0334(5) Uani 1 1 d .
H26 H 0.4016 0.7025 0.8686 0.040 Uiso 1 1 calc R
C21 C 0.09236(18) 0.64726(10) 0.79838(16) 0.0341(5) Uani 1 1 d .
C47 C 0.1634(2) 0.45957(10) 0.88087(16) 0.0361(5) Uani 1 1 d .
C8 C 0.3252(2) 0.70584(9) 0.54317(15) 0.0339(5) Uani 1 1 d .
C46 C 0.12059(19) 0.46985(11) 0.79078(16) 0.0376(6) Uani 1 1 d .
C13 C 0.2577(2) 0.67439(11) 0.47029(16) 0.0411(6) Uani 1 1 d .
C34 C 0.6687(2) 0.44840(12) 0.80711(15) 0.0412(6) Uani 1 1 d .
C24 C 0.2485(2) 0.62003(10) 0.95899(16) 0.0389(6) Uani 1 1 d .
H24 H 0.3012 0.6101 1.0136 0.047 Uiso 1 1 calc R
C36 C 0.69263(19) 0.55270(13) 0.81077(16) 0.0418(6) Uani 1 1 d .
C9 C 0.4334(2) 0.72013(10) 0.54782(18) 0.0414(6) Uani 1 1 d .
C22 C 0.0668(2) 0.61104(11) 0.86167(18) 0.0437(6) Uani 1 1 d .
H22 H -0.0047 0.5954 0.8500 0.052 Uiso 1 1 calc R
C17 C 0.1393(2) 0.65987(12) 0.46133(17) 0.0462(7) Uani 1 1 d .
H17 H 0.1208 0.6776 0.5138 0.055 Uiso 1 1 calc R
C23 C 0.1440(2) 0.59760(11) 0.94102(18) 0.0438(6) Uani 1 1 d .
H23 H 0.1253 0.5729 0.9835 0.053 Uiso 1 1 calc R
C29 C 0.00491(18) 0.66169(12) 0.71158(17) 0.0433(6) Uani 1 1 d .
H29 H 0.0396 0.6861 0.6738 0.052 Uiso 1 1 calc R
C12 C 0.3020(3) 0.65680(12) 0.40257(17) 0.0525(7) Uani 1 1 d .
H12 H 0.2585 0.6352 0.3529 0.063 Uiso 1 1 calc R
C35 C 0.73592(19) 0.49658(14) 0.82377(16) 0.0467(7) Uani 1 1 d .
B1 B 0.37623(19) 0.51653(10) 0.71585(16) 0.0240(5) Uani 1 1 d .
C27 C 0.4809(2) 0.63655(12) 0.95466(18) 0.0478(7) Uani 1 1 d .
H27A H 0.4805 0.6216 1.0135 0.072 Uiso 1 1 calc GR
H27B H 0.5520 0.6544 0.9589 0.072 Uiso 1 1 calc GR
H27C H 0.4676 0.6038 0.9118 0.072 Uiso 1 1 calc GR
C10 C 0.4730(3) 0.70144(12) 0.4780(2) 0.0539(8) Uani 1 1 d .
H10 H 0.5460 0.7103 0.4796 0.065 Uiso 1 1 calc R
C14 C 0.5057(2) 0.75705(11) 0.6233(2) 0.0482(7) Uani 1 1 d .
H14 H 0.4709 0.7578 0.6730 0.058 Uiso 1 1 calc R
C18 C 0.1183(2) 0.59309(12) 0.46230(19) 0.0541(7) Uani 1 1 d .
H18A H 0.1361 0.5745 0.4116 0.081 Uiso 1 1 calc GR
H18B H 0.0414 0.5861 0.4577 0.081 Uiso 1 1 calc GR
H18C H 0.1641 0.5761 0.5182 0.081 Uiso 1 1 calc GR
C11 C 0.4083(3) 0.67046(12) 0.4070(2) 0.0579(8) Uani 1 1 d .
H11 H 0.4371 0.6582 0.3602 0.070 Uiso 1 1 calc R
C31 C -0.0875(2) 0.69738(13) 0.7278(2) 0.0540(7) Uani 1 1 d .
H31A H -0.1242 0.6740 0.7634 0.081 Uiso 1 1 calc GR
H31B H -0.1397 0.7076 0.6703 0.081 Uiso 1 1 calc GR
H31C H -0.0583 0.7337 0.7601 0.081 Uiso 1 1 calc GR
C15 C 0.6208(2) 0.73297(13) 0.6612(2) 0.0568(8) Uani 1 1 d .
H15A H 0.6174 0.6921 0.6808 0.085 Uiso 1 1 calc GR
H15B H 0.6605 0.7572 0.7123 0.085 Uiso 1 1 calc GR
H15C H 0.6588 0.7342 0.6150 0.085 Uiso 1 1 calc GR
C28 C 0.4036(2) 0.73054(13) 0.9950(2) 0.0581(8) Uani 1 1 d .
H28A H 0.3520 0.7627 0.9717 0.087 Uiso 1 1 calc GR
H28B H 0.4781 0.7461 1.0116 0.087 Uiso 1 1 calc GR
H28C H 0.3885 0.7132 1.0477 0.087 Uiso 1 1 calc GR
C19 C 0.0624(3) 0.68772(15) 0.3756(2) 0.0688(10) Uani 1 1 d .
H19A H 0.0765 0.7303 0.3751 0.103 Uiso 1 1 calc GR
H19B H -0.0135 0.6811 0.3746 0.103 Uiso 1 1 calc GR
H19C H 0.0757 0.6694 0.3229 0.103 Uiso 1 1 calc GR
C30 C -0.0388(3) 0.60459(16) 0.6593(2) 0.0751(11) Uani 1 1 d .
H30A H 0.0224 0.5816 0.6509 0.113 Uiso 1 1 calc GR
H30B H -0.0886 0.6149 0.6008 0.113 Uiso 1 1 calc GR
H30C H -0.0778 0.5811 0.6930 0.113 Uiso 1 1 calc GR
C16 C 0.5116(3) 0.82103(13) 0.5924(3) 0.0812(12) Uani 1 1 d .
H16A H 0.5447 0.8217 0.5431 0.122 Uiso 1 1 calc GR
H16B H 0.5561 0.8446 0.6423 0.122 Uiso 1 1 calc GR
H16C H 0.4380 0.8376 0.5722 0.122 Uiso 1 1 calc GR

loop_
_atom_site_aniso_label
_atom_site_aniso_U_11
_atom_site_aniso_U_22
_atom_site_aniso_U_33
_atom_site_aniso_U_23
_atom_site_aniso_U_13
_atom_site_aniso_U_12
F11 0.0357(6) 0.0233(6) 0.0287(7) 0.0008(5) 0.0132(5) -0.0025(5)
F12 0.0398(7) 0.0358(7) 0.0248(7) 0.0034(5) 0.0147(5) -0.0018(5)
F5 0.0372(7) 0.0564(8) 0.0234(7) 0.0001(6) 0.0046(6) 0.0008(6)
F14 0.0543(8) 0.0285(7) 0.0386(8) -0.0079(6) 0.0176(6) -0.0128(6)
F13 0.0479(8) 0.0414(7) 0.0261(7) -0.0100(6) 0.0142(6) -0.0083(6)
F15 0.0552(8) 0.0262(6) 0.0304(7) 0.0022(5) 0.0190(6) -0.0069(6)
F10 0.0506(8) 0.0315(7) 0.0354(8) 0.0038(6) 0.0100(6) 0.0129(6)
F6 0.0370(7) 0.0381(7) 0.0431(8) 0.0041(6) 0.0056(6) -0.0088(6)
F1 0.0310(7) 0.0824(11) 0.0271(7) 0.0070(7) 0.0058(6) 0.0020(7)
F3 0.0614(9) 0.0512(9) 0.0499(9) 0.0010(7) 0.0363(8) -0.0107(7)
F4 0.0611(9) 0.0703(10) 0.0258(8) 0.0111(7) 0.0187(7) 0.0104(8)
F9 0.0589(9) 0.0760(11) 0.0395(9) 0.0123(8) 0.0155(7) 0.0425(8)
F7 0.0354(8) 0.0914(12) 0.0453(9) 0.0113(8) 0.0045(7) -0.0213(8)
F2 0.0345(8) 0.0981(13) 0.0471(9) -0.0057(9) 0.0161(7) -0.0168(8)
F8 0.0278(7) 0.1298(16) 0.0469(9) 0.0224(10) 0.0104(7) 0.0188(9)
N1 0.0235(8) 0.0221(9) 0.0222(9) -0.0008(7) 0.0069(7) 0.0001(7)
C39 0.0225(10) 0.0204(10) 0.0256(11) 0.0019(8) 0.0060(8) 0.0017(8)
C2 0.0218(9) 0.0187(9) 0.0258(11) -0.0018(8) 0.0023(8) 0.0013(7)
C3 0.0208(9) 0.0249(10) 0.0227(11) -0.0026(8) 0.0038(8) -0.0008(8)
C38 0.0244(10) 0.0230(10) 0.0218(11) 0.0035(8) 0.0055(8) 0.0046(8)
C40 0.0259(10) 0.0294(11) 0.0212(11) 0.0045(9) 0.0090(8) 0.0020(8)
C32 0.0291(11) 0.0370(12) 0.0168(10) 0.0022(9) 0.0086(8) 0.0031(9)
C20 0.0308(11) 0.0217(10) 0.0277(12) -0.0056(8) 0.0109(9) 0.0000(8)
C1 0.0237(10) 0.0282(12) 0.0180(10) -0.0014(8) 0.0091(8) -0.0036(8)
C7 0.0287(11) 0.0259(11) 0.0264(11) 0.0017(9) 0.0066(9) 0.0028(8)
C43 0.0346(11) 0.0251(10) 0.0250(11) 0.0044(9) 0.0113(9) 0.0004(8)
C42 0.0335(11) 0.0242(11) 0.0301(12) -0.0019(9) 0.0089(9) -0.0044(9)
C49 0.0334(11) 0.0236(10) 0.0251(11) -0.0023(9) 0.0101(9) 0.0012(8)
C5 0.0354(11) 0.0227(10) 0.0340(13) -0.0004(9) 0.0072(10) 0.0057(9)
C4 0.0280(11) 0.0259(11) 0.0294(12) -0.0046(9) 0.0076(9) 0.0024(8)
C6 0.0373(12) 0.0259(11) 0.0287(12) 0.0040(9) 0.0099(10) 0.0050(9)
C44 0.0324(11) 0.0189(10) 0.0246(11) -0.0002(8) 0.0097(9) 0.0016(8)
C41 0.0295(11) 0.0344(12) 0.0208(11) -0.0053(9) 0.0070(9) 0.0008(9)
C25 0.0381(12) 0.0230(10) 0.0273(12) -0.0016(9) 0.0107(10) 0.0027(9)
C48 0.0469(13) 0.0286(11) 0.0222(12) 0.0030(9) 0.0135(10) 0.0050(10)
C33 0.0375(12) 0.0418(13) 0.0217(12) 0.0033(10) 0.0100(9) 0.0073(10)
C45 0.0353(12) 0.0398(13) 0.0241(12) -0.0001(10) 0.0091(10) -0.0010(10)
C37 0.0332(12) 0.0409(13) 0.0248(12) 0.0068(10) 0.0087(9) 0.0003(10)
C26 0.0338(12) 0.0336(12) 0.0288(12) -0.0011(10) 0.0025(10) 0.0011(9)
C21 0.0352(12) 0.0361(12) 0.0345(13) -0.0077(10) 0.0154(10) -0.0058(10)
C47 0.0517(14) 0.0284(11) 0.0367(14) -0.0018(10) 0.0264(11) -0.0052(10)
C8 0.0508(14) 0.0226(10) 0.0312(13) 0.0088(9) 0.0163(11) 0.0105(10)
C46 0.0328(12) 0.0466(14) 0.0362(14) -0.0064(11) 0.0143(10) -0.0077(10)
C13 0.0624(16) 0.0348(12) 0.0266(13) 0.0066(10) 0.0135(11) 0.0199(11)
C34 0.0430(14) 0.0603(16) 0.0221(12) 0.0100(11) 0.0124(10) 0.0243(13)
C24 0.0555(15) 0.0318(12) 0.0314(13) 0.0007(10) 0.0156(11) 0.0050(11)
C36 0.0316(12) 0.0673(17) 0.0270(13) 0.0081(12) 0.0091(10) -0.0067(12)
C9 0.0588(16) 0.0237(11) 0.0517(16) 0.0093(11) 0.0318(13) 0.0075(10)
C22 0.0460(14) 0.0426(14) 0.0507(16) -0.0102(12) 0.0272(13) -0.0135(11)
C17 0.0527(15) 0.0501(15) 0.0274(13) -0.0093(11) -0.0020(11) 0.0176(12)
C23 0.0669(17) 0.0322(12) 0.0441(16) 0.0000(11) 0.0346(14) -0.0033(12)
C29 0.0270(11) 0.0605(16) 0.0429(15) -0.0053(12) 0.0111(11) -0.0105(11)
C12 0.086(2) 0.0440(15) 0.0288(14) 0.0057(11) 0.0186(14) 0.0244(14)
C35 0.0276(12) 0.086(2) 0.0271(13) 0.0115(13) 0.0088(10) 0.0135(13)
B1 0.0267(12) 0.0232(11) 0.0223(12) 0.0025(9) 0.0077(9) 0.0025(9)
C27 0.0440(14) 0.0483(15) 0.0458(16) -0.0008(12) 0.0045(12) 0.0121(12)
C10 0.0748(19) 0.0365(14) 0.069(2) 0.0128(14) 0.0501(17) 0.0105(13)
C14 0.0493(15) 0.0306(12) 0.077(2) -0.0026(13) 0.0375(14) -0.0018(11)
C18 0.0503(16) 0.0575(17) 0.0438(16) -0.0074(13) -0.0034(13) 0.0100(13)
C11 0.097(2) 0.0448(16) 0.0496(18) 0.0147(14) 0.0489(17) 0.0244(16)
C31 0.0460(15) 0.0584(17) 0.0591(18) 0.0010(14) 0.0173(13) 0.0028(13)
C15 0.0541(17) 0.0455(15) 0.082(2) 0.0050(15) 0.0366(16) 0.0029(13)
C28 0.0505(16) 0.0482(16) 0.073(2) -0.0277(15) 0.0129(15) -0.0036(13)
C19 0.079(2) 0.069(2) 0.0418(17) -0.0057(15) -0.0106(15) 0.0311(17)
C30 0.0517(18) 0.087(2) 0.071(2) -0.0355(19) -0.0073(16) 0.0068(16)
C16 0.067(2) 0.0360(16) 0.139(4) 0.0100(19) 0.027(2) -0.0043(14)

loop_
_atom_type_symbol
_atom_type_description
_atom_type_scat_dispersion_real
_atom_type_scat_dispersion_imag
_atom_type_scat_source
C C 0.0181 0.0091 'International Tables Vol C Tables 4.2.6.8 and 6.1.1.4'
H H 0.0000 0.0000 'International Tables Vol C Tables 4.2.6.8 and 6.1.1.4'
B B 0.0090 0.0039 'International Tables Vol C Tables 4.2.6.8 and 6.1.1.4'
F F 0.0727 0.0534 'International Tables Vol C Tables 4.2.6.8 and 6.1.1.4'
N N 0.0311 0.0180 'International Tables Vol C Tables 4.2.6.8 and 6.1.1.4'

loop_
_geom_angle_atom_site_label_1
_geom_angle_atom_site_label_2
_geom_angle_atom_site_label_3
_geom_angle
C1 N1 C2 175.12(19)
F11 C39 C38 119.05(17)
F11 C39 C40 117.17(17)
C40 C39 C38 123.77(18)
C3 C2 N1 117.35(18)
C3 C2 C7 123.80(18)
C7 C2 N1 118.85(18)
C2 C3 C20 122.24(18)
C2 C3 C4 116.85(19)
C4 C3 C20 120.71(19)
C39 C38 C43 114.31(18)
C39 C38 B1 119.95(17)
C43 C38 B1 125.48(18)
F12 C40 C39 121.07(18)
F12 C40 C41 119.57(18)
C39 C40 C41 119.33(19)
C33 C32 B1 118.56(19)
C37 C32 C33 114.7(2)
C37 C32 B1 126.57(19)
C25 C20 C3 121.39(18)
C25 C20 C21 120.9(2)
C21 C20 C3 117.67(19)
N1 C1 B1 175.2(2)
C2 C7 C8 122.91(18)
C6 C7 C2 116.7(2)
C6 C7 C8 120.44(19)
F15 C43 C38 120.72(19)
F15 C43 C42 115.62(18)
C42 C43 C38 123.7(2)
F14 C42 C43 120.44(19)
F14 C42 C41 119.91(19)
C43 C42 C41 119.65(19)
F5 C49 C44 120.74(19)
F5 C49 C48 115.94(19)
C48 C49 C44 123.3(2)
C4 C5 H5 119.9
C6 C5 H5 119.9
C6 C5 C4 120.20(19)
C3 C4 H4 119.5
C5 C4 C3 121.0(2)
C5 C4 H4 119.5
C7 C6 H6 119.3
C5 C6 C7 121.4(2)
C5 C6 H6 119.3
C49 C44 C45 114.0(2)
C49 C44 B1 124.69(19)
C45 C44 B1 121.17(18)
F13 C41 C40 120.73(19)
F13 C41 C42 120.11(19)
C42 C41 C40 119.16(19)
C20 C25 C26 122.1(2)
C24 C25 C20 118.6(2)
C24 C25 C26 119.3(2)
F4 C48 C49 120.4(2)
F4 C48 C47 119.4(2)
C49 C48 C47 120.2(2)
F10 C33 C32 119.69(19)
F10 C33 C34 116.7(2)
C34 C33 C32 123.6(2)
F1 C45 C44 118.9(2)
F1 C45 C46 116.7(2)
C46 C45 C44 124.4(2)
F6 C37 C32 120.66(19)
F6 C37 C36 115.8(2)
C32 C37 C36 123.6(2)
C25 C26 H26 107.9
C25 C26 C27 112.8(2)
C25 C26 C28 110.4(2)
C27 C26 H26 107.9
C28 C26 H26 107.9
C28 C26 C27 109.8(2)
C20 C21 C29 122.0(2)
C22 C21 C20 118.4(2)
C22 C21 C29 119.6(2)
F3 C47 C48 120.4(2)
F3 C47 C46 120.4(2)
C48 C47 C46 119.2(2)
C13 C8 C7 119.5(2)
C9 C8 C7 118.7(2)
C9 C8 C13 121.7(2)
F2 C46 C45 121.0(2)
F2 C46 C47 120.1(2)
C45 C46 C47 118.9(2)
C8 C13 C17 123.3(2)
C12 C13 C8 117.9(3)
C12 C13 C17 118.8(2)
F9 C34 C33 120.1(3)
F9 C34 C35 121.0(2)
C35 C34 C33 118.9(2)
C25 C24 H24 119.5
C23 C24 C25 121.0(2)
C23 C24 H24 119.5
F7 C36 C37 120.4(2)
F7 C36 C35 120.6(2)
C35 C36 C37 119.0(2)
C8 C9 C14 122.6(2)
C10 C9 C8 117.7(3)
C10 C9 C14 119.7(2)
C21 C22 H22 119.6
C23 C22 C21 120.9(2)
C23 C22 H22 119.6
C13 C17 H17 107.7
C13 C17 C18 112.6(2)
C13 C17 C19 111.2(3)
C18 C17 H17 107.7
C18 C17 C19 109.8(2)
C19 C17 H17 107.7
C24 C23 H23 119.9
C22 C23 C24 120.2(2)
C22 C23 H23 119.9
C21 C29 H29 107.8
C21 C29 C30 110.6(2)
C31 C29 C21 112.1(2)
C31 C29 H29 107.8
C31 C29 C30 110.7(2)
C30 C29 H29 107.8
C13 C12 H12 119.7
C11 C12 C13 120.6(3)
C11 C12 H12 119.7
F8 C35 C34 120.0(3)
F8 C35 C36 119.9(3)
C34 C35 C36 120.2(2)
C38 B1 C32 106.69(17)
C38 B1 C1 107.03(16)
C1 B1 C32 110.42(17)
C44 B1 C38 114.63(17)
C44 B1 C32 116.08(17)
C44 B1 C1 101.59(16)
C26 C27 H27A 109.5
C26 C27 H27B 109.5
C26 C27 H27C 109.5
H27A C27 H27B 109.5
H27A C27 H27C 109.5
H27B C27 H27C 109.5
C9 C10 H10 119.4
C11 C10 C9 121.1(3)
C11 C10 H10 119.4
C9 C14 H14 107.6
C9 C14 C15 114.2(2)
C9 C14 C16 110.4(3)
C15 C14 H14 107.6
C15 C14 C16 109.2(2)
C16 C14 H14 107.6
C17 C18 H18A 109.5
C17 C18 H18B 109.5
C17 C18 H18C 109.5
H18A C18 H18B 109.5
H18A C18 H18C 109.5
H18B C18 H18C 109.5
C12 C11 H11 119.5
C10 C11 C12 120.9(3)
C10 C11 H11 119.5
C29 C31 H31A 109.5
C29 C31 H31B 109.5
C29 C31 H31C 109.5
H31A C31 H31B 109.5
H31A C31 H31C 109.5
H31B C31 H31C 109.5
C14 C15 H15A 109.5
C14 C15 H15B 109.5
C14 C15 H15C 109.5
H15A C15 H15B 109.5
H15A C15 H15C 109.5
H15B C15 H15C 109.5
C26 C28 H28A 109.5
C26 C28 H28B 109.5
C26 C28 H28C 109.5
H28A C28 H28B 109.5
H28A C28 H28C 109.5
H28B C28 H28C 109.5
C17 C19 H19A 109.5
C17 C19 H19B 109.5
C17 C19 H19C 109.5
H19A C19 H19B 109.5
H19A C19 H19C 109.5
H19B C19 H19C 109.5
C29 C30 H30A 109.5
C29 C30 H30B 109.5
C29 C30 H30C 109.5
H30A C30 H30B 109.5
H30A C30 H30C 109.5
H30B C30 H30C 109.5
C14 C16 H16A 109.5
C14 C16 H16B 109.5
C14 C16 H16C 109.5
H16A C16 H16B 109.5
H16A C16 H16C 109.5
H16B C16 H16C 109.5

loop_
_geom_bond_atom_site_label_1
_geom_bond_atom_site_label_2
_geom_bond_distance
F11 C39 1.359(2)
F12 C40 1.343(2)
F5 C49 1.346(2)
F14 C42 1.354(2)
F13 C41 1.339(2)
F15 C43 1.351(2)
F10 C33 1.359(3)
F6 C37 1.358(3)
F1 C45 1.352(3)
F3 C47 1.336(3)
F4 C48 1.344(3)
F9 C34 1.354(3)
F7 C36 1.340(3)
F2 C46 1.347(3)
F8 C35 1.350(3)
N1 C2 1.416(3)
N1 C1 1.150(3)
C39 C38 1.381(3)
C39 C40 1.375(3)
C2 C3 1.394(3)
C2 C7 1.398(3)
C3 C20 1.495(3)
C3 C4 1.398(3)
C38 C43 1.396(3)
C38 B1 1.634(3)
C40 C41 1.385(3)
C32 C33 1.395(3)
C32 C37 1.377(3)
C32 B1 1.638(3)
C20 C25 1.405(3)
C20 C21 1.407(3)
C1 B1 1.637(3)
C7 C6 1.397(3)
C7 C8 1.498(3)
C43 C42 1.369(3)
C42 C41 1.371(3)
C49 C44 1.385(3)
C49 C48 1.370(3)
C5 H5 0.9500
C5 C4 1.387(3)
C5 C6 1.381(3)
C4 H4 0.9500
C6 H6 0.9500
C44 C45 1.390(3)
C44 B1 1.629(3)
C25 C26 1.521(3)
C25 C24 1.386(3)
C48 C47 1.372(3)
C33 C34 1.386(3)
C45 C46 1.371(3)
C37 C36 1.390(3)
C26 H26 1.0000
C26 C27 1.530(3)
C26 C28 1.528(3)
C21 C22 1.394(4)
C21 C29 1.525(3)
C47 C46 1.375(3)
C8 C13 1.409(3)
C8 C9 1.404(4)
C13 C17 1.520(4)
C13 C12 1.394(4)
C34 C35 1.368(4)
C24 H24 0.9500
C24 C23 1.383(4)
C36 C35 1.378(4)
C9 C10 1.394(4)
C9 C14 1.523(4)
C22 H22 0.9500
C22 C23 1.379(4)
C17 H17 1.0000
C17 C18 1.536(4)
C17 C19 1.550(3)
C23 H23 0.9500
C29 H29 1.0000
C29 C31 1.513(4)
C29 C30 1.545(4)
C12 H12 0.9500
C12 C11 1.378(5)
C27 H27A 0.9800
C27 H27B 0.9800
C27 H27C 0.9800
C10 H10 0.9500
C10 C11 1.371(5)
C14 H14 1.0000
C14 C15 1.524(4)
C14 C16 1.535(4)
C18 H18A 0.9800
C18 H18B 0.9800
C18 H18C 0.9800
C11 H11 0.9500
C31 H31A 0.9800
C31 H31B 0.9800
C31 H31C 0.9800
C15 H15A 0.9800
C15 H15B 0.9800
C15 H15C 0.9800
C28 H28A 0.9800
C28 H28B 0.9800
C28 H28C 0.9800
C19 H19A 0.9800
C19 H19B 0.9800
C19 H19C 0.9800
C30 H30A 0.9800
C30 H30B 0.9800
C30 H30C 0.9800
C16 H16A 0.9800
C16 H16B 0.9800
C16 H16C 0.9800

loop_
_geom_torsion_atom_site_label_1
_geom_torsion_atom_site_label_2
_geom_torsion_atom_site_label_3
_geom_torsion_atom_site_label_4
_geom_torsion
F11 C39 C38 C43 -176.32(17)
F11 C39 C38 B1 -1.8(3)
F11 C39 C40 F12 -3.0(3)
F11 C39 C40 C41 175.24(17)
F12 C40 C41 F13 0.0(3)
F12 C40 C41 C42 179.64(18)
F5 C49 C44 C45 -179.31(18)
F5 C49 C44 B1 -3.3(3)
F5 C49 C48 F4 1.3(3)
F5 C49 C48 C47 178.92(19)
F14 C42 C41 F13 0.7(3)
F14 C42 C41 C40 -178.90(19)
F15 C43 C42 F14 -1.9(3)
F15 C43 C42 C41 177.59(19)
F10 C33 C34 F9 1.1(3)
F10 C33 C34 C35 -178.8(2)
F6 C37 C36 F7 1.6(3)
F6 C37 C36 C35 -178.9(2)
F1 C45 C46 F2 -0.3(3)
F1 C45 C46 C47 -178.6(2)
F3 C47 C46 F2 -2.6(4)
F3 C47 C46 C45 175.6(2)
F4 C48 C47 F3 1.5(3)
F4 C48 C47 C46 178.9(2)
F9 C34 C35 F8 -0.9(4)
F9 C34 C35 C36 179.9(2)
F7 C36 C35 F8 -0.6(4)
F7 C36 C35 C34 178.6(2)
N1 C2 C3 C20 -8.2(3)
N1 C2 C3 C4 176.86(17)
N1 C2 C7 C6 -178.45(18)
N1 C2 C7 C8 1.6(3)
C39 C38 C43 F15 -179.70(17)
C39 C38 C43 C42 0.7(3)
C39 C38 B1 C32 -73.0(2)
C39 C38 B1 C1 45.2(2)
C39 C38 B1 C44 156.97(18)
C39 C40 C41 F13 -178.21(18)
C39 C40 C41 C42 1.4(3)
C2 C3 C20 C25 88.0(2)
C2 C3 C20 C21 -94.2(2)
C2 C3 C4 C5 2.1(3)
C2 C7 C6 C5 1.1(3)
C2 C7 C8 C13 81.6(3)
C2 C7 C8 C9 -102.1(2)
C3 C2 C7 C6 1.5(3)
C3 C2 C7 C8 -178.45(19)
C3 C20 C25 C26 0.3(3)
C3 C20 C25 C24 177.47(19)
C3 C20 C21 C22 -176.9(2)
C3 C20 C21 C29 1.8(3)
C38 C39 C40 F12 178.11(17)
C38 C39 C40 C41 -3.7(3)
C38 C43 C42 F14 177.78(19)
C38 C43 C42 C41 -2.8(3)
C40 C39 C38 C43 2.6(3)
C40 C39 C38 B1 177.08(18)
C32 C33 C34 F9 -178.4(2)
C32 C33 C34 C35 1.7(4)
C32 C37 C36 F7 -178.8(2)
C32 C37 C36 C35 0.7(4)
C20 C3 C4 C5 -172.88(19)
C20 C25 C26 C27 -131.1(2)
C20 C25 C26 C28 105.6(3)
C20 C25 C24 C23 -0.6(3)
C20 C21 C22 C23 -0.8(4)
C20 C21 C29 C31 -114.0(3)
C20 C21 C29 C30 122.0(3)
C7 C2 C3 C20 171.77(19)
C7 C2 C3 C4 -3.1(3)
C7 C8 C13 C17 -1.7(3)
C7 C8 C13 C12 177.1(2)
C7 C8 C9 C10 -177.0(2)
C7 C8 C9 C14 0.3(3)
C43 C38 B1 C32 100.8(2)
C43 C38 B1 C1 -141.0(2)
C43 C38 B1 C44 -29.2(3)
C43 C42 C41 F13 -178.73(19)
C43 C42 C41 C40 1.6(3)
C49 C44 C45 F1 179.43(19)
C49 C44 C45 C46 -0.5(3)
C49 C44 B1 C38 138.16(19)
C49 C44 B1 C32 13.0(3)
C49 C44 B1 C1 -106.8(2)
C49 C48 C47 F3 -176.06(19)
C49 C48 C47 C46 1.3(3)
C4 C3 C20 C25 -97.3(2)
C4 C3 C20 C21 80.5(2)
C4 C5 C6 C7 -2.1(3)
C6 C7 C8 C13 -98.4(3)
C6 C7 C8 C9 77.9(3)
C6 C5 C4 C3 0.4(3)
C44 C49 C48 F4 -178.08(19)
C44 C49 C48 C47 -0.5(3)
C44 C45 C46 F2 179.7(2)
C44 C45 C46 C47 1.4(4)
C25 C20 C21 C22 0.9(3)
C25 C20 C21 C29 179.6(2)
C25 C24 C23 C22 0.7(4)
C48 C49 C44 C45 0.1(3)
C48 C49 C44 B1 176.12(19)
C48 C47 C46 F2 180.0(2)
C48 C47 C46 C45 -1.8(3)
C33 C32 C37 F6 -179.74(19)
C33 C32 C37 C36 0.7(3)
C33 C32 B1 C38 -61.9(2)
C33 C32 B1 C1 -177.91(18)
C33 C32 B1 C44 67.2(3)
C33 C34 C35 F8 179.0(2)
C33 C34 C35 C36 -0.2(4)
C45 C44 B1 C38 -46.1(3)
C45 C44 B1 C32 -171.25(19)
C45 C44 B1 C1 69.0(2)
C37 C32 C33 F10 178.59(19)
C37 C32 C33 C34 -1.9(3)
C37 C32 B1 C38 112.9(2)
C37 C32 B1 C1 -3.0(3)
C37 C32 B1 C44 -117.9(2)
C37 C36 C35 F8 179.8(2)
C37 C36 C35 C34 -1.0(4)
C26 C25 C24 C23 176.7(2)
C21 C20 C25 C26 -177.4(2)
C21 C20 C25 C24 -0.3(3)
C21 C22 C23 C24 0.0(4)
C8 C7 C6 C5 -178.9(2)
C8 C13 C17 C18 -116.7(3)
C8 C13 C17 C19 119.6(3)
C8 C13 C12 C11 -0.6(4)
C8 C9 C10 C11 0.4(4)
C8 C9 C14 C15 135.4(2)
C8 C9 C14 C16 -101.0(3)
C13 C8 C9 C10 -0.8(3)
C13 C8 C9 C14 176.5(2)
C13 C12 C11 C10 0.2(4)
C24 C25 C26 C27 51.7(3)
C24 C25 C26 C28 -71.6(3)
C9 C8 C13 C17 -177.9(2)
C9 C8 C13 C12 0.9(3)
C9 C10 C11 C12 0.0(4)
C22 C21 C29 C31 64.7(3)
C22 C21 C29 C30 -59.4(3)
C17 C13 C12 C11 178.3(2)
C29 C21 C22 C23 -179.5(2)
C12 C13 C17 C18 64.5(3)
C12 C13 C17 C19 -59.3(3)
B1 C38 C43 F15 6.2(3)
B1 C38 C43 C42 -173.5(2)
B1 C32 C33 F10 -5.9(3)
B1 C32 C33 C34 173.6(2)
B1 C32 C37 F6 5.2(3)
B1 C32 C37 C36 -174.4(2)
B1 C44 C45 F1 3.2(3)
B1 C44 C45 C46 -176.8(2)
C10 C9 C14 C15 -47.3(3)
C10 C9 C14 C16 76.2(3)
C14 C9 C10 C11 -177.0(2)
